data_8105565
loop_
_publ_author_name
'Atalay, Sehriman'

_publ_section_title
;
 The crystal structure of
 4-((3,4-dichlorobenzylidene)amino)-1,5-dimethyl-2-phenyl-1,2-dihydro-3H-pyrazol-3-one,
 C18H15Cl2N3O
;
_journal_issue 1
_journal_name_full 'Zeitschrift f\"ur Kristallographie - New Crystal Structures'
_journal_page_first 131
_journal_page_last 132
_journal_paper_doi 10.1515/ncrs-2018-0225
_journal_volume 234
_journal_year 2018
_chemical_formula_moiety 'C18 H15 Cl2 N3 O'
_chemical_formula_sum 'C18 H15 Cl2 N3 O'
_chemical_formula_weight 360.23
_space_group_crystal_system monoclinic
_space_group_IT_number 14
_space_group_name_Hall '-P 2ybc'
_space_group_name_H-M_alt 'P 1 21/c 1'
_atom_sites_solution_hydrogens geom
_audit_creation_method SHELXL-2016/6
_cell_angle_alpha 90
_cell_angle_beta 103.10(2)
_cell_angle_gamma 90
_cell_formula_units_Z 4
_cell_length_a 9.370(2)
_cell_length_b 28.367(9)
_cell_length_c 6.7161(16)
_cell_measurement_reflns_used 13098
_cell_measurement_temperature 293(2)
_cell_measurement_theta_max 27.02
_cell_measurement_theta_min 1.33
_cell_volume 1738.7(8)
_computing_cell_refinement 'X-AREA [5] '
_computing_data_collection 'X-AREA [5]'
_computing_data_reduction 'X-RED32 [5]'
_computing_molecular_graphics 'ORTEP-3 for Windows [8]'
_computing_publication_material 'WinGX [8]'
_computing_structure_refinement 'SHELXL-2016/6 [7]'
_computing_structure_solution 'SHELXS97 [6]'
_diffrn_ambient_temperature 293(2)
_diffrn_measured_fraction_theta_full 1.000
_diffrn_measured_fraction_theta_max 1.000
_diffrn_measurement_device_type 'STOE IPDS 2'
_diffrn_measurement_method 'rotation method'
_diffrn_radiation_type MoK\a
_diffrn_radiation_wavelength 0.71073
_diffrn_reflns_av_R_equivalents 0.0739
_diffrn_reflns_av_unetI/netI 0.0730
_diffrn_reflns_Laue_measured_fraction_full 1.000
_diffrn_reflns_Laue_measured_fraction_max 1.000
_diffrn_reflns_limit_h_max 11
_diffrn_reflns_limit_h_min -11
_diffrn_reflns_limit_k_max 33
_diffrn_reflns_limit_k_min -33
_diffrn_reflns_limit_l_max 7
_diffrn_reflns_limit_l_min -7
_diffrn_reflns_number 12303
_diffrn_reflns_point_group_measured_fraction_full 1.000
_diffrn_reflns_point_group_measured_fraction_max 1.000
_diffrn_reflns_theta_full 25.046
_diffrn_reflns_theta_max 25.046
_diffrn_reflns_theta_min 1.436
_diffrn_source 'sealed X-ray tube, 12 x 0.4 mm long-fine focus'
_exptl_absorpt_coefficient_mu 0.383
_exptl_absorpt_correction_T_max 0.9649
_exptl_absorpt_correction_T_min 0.8694
_exptl_absorpt_correction_type integration
_exptl_absorpt_process_details 'STOE X-RED [5]'
_exptl_crystal_colour colourless
_exptl_crystal_density_diffrn 1.376
_exptl_crystal_description prism
_exptl_crystal_F_000 744
_exptl_crystal_size_max 0.490
_exptl_crystal_size_mid 0.267
_exptl_crystal_size_min 0.080
_refine_diff_density_max 0.120
_refine_diff_density_min -0.119
_refine_diff_density_rms 0.026
_refine_ls_extinction_coef .
_refine_ls_extinction_method none
_refine_ls_goodness_of_fit_ref 0.826
_refine_ls_hydrogen_treatment constr
_refine_ls_matrix_type full
_refine_ls_number_parameters 219
_refine_ls_number_reflns 3062
_refine_ls_number_restraints 0
_refine_ls_restrained_S_all 0.826
_refine_ls_R_factor_all 0.1257
_refine_ls_R_factor_gt 0.0416
_refine_ls_shift/su_max 0.000
_refine_ls_shift/su_mean 0.000
_refine_ls_structure_factor_coef Fsqd
_refine_ls_weighting_details 'w=1/[\s^2^(Fo^2^)+(0.0283P)^2^] where P=(Fo^2^+2Fc^2^)/3'
_refine_ls_weighting_scheme calc
_refine_ls_wR_factor_gt 0.0666
_refine_ls_wR_factor_ref 0.0821
_reflns_Friedel_coverage 0.000
_reflns_Friedel_fraction_full .
_reflns_Friedel_fraction_max .
_reflns_number_gt 1375
_reflns_number_total 3062
_reflns_threshold_expression 'I > 2\s(I)'
_cod_data_source_file suppl_ncrs-2018-0225_suppl.cif
_cod_data_source_block shelx
_cod_original_cell_volume 1738.6(8)
_cod_original_sg_symbol_H-M 'P 21/c'
_cod_database_code 8105565
_shelx_shelxl_version_number 2016/6
_shelx_space_group_comment
;
The symmetry employed for this shelxl refinement is uniquely defined
by the following loop, which should always be used as a source of
symmetry information in preference to the above space-group names.
They are only intended as comments.
;

loop_
_space_group_symop_operation_xyz
'x, y, z'
'-x, y+1/2, -z+1/2'
'-x, -y, -z'
'x, -y-1/2, z-1/2'

loop_
_atom_site_label
_atom_site_type_symbol
_atom_site_fract_x
_atom_site_fract_y
_atom_site_fract_z
_atom_site_U_iso_or_equiv
_atom_site_adp_type
_atom_site_occupancy
_atom_site_site_symmetry_order
_atom_site_calc_flag
_atom_site_refinement_flags_posn
_atom_site_refinement_flags_adp
_atom_site_refinement_flags_occupancy
_atom_site_disorder_assembly
_atom_site_disorder_group
C1 C 0.0213(3) 0.43107(11) 0.8578(4) 0.0814(8) Uani 1 1 d . . . . .
H1 H 0.013527 0.455320 0.947894 0.098 Uiso 1 1 calc R U . . .
C2 C -0.0368(3) 0.38753(12) 0.8830(5) 0.0847(9) Uani 1 1 d . . . . .
H2 H -0.083974 0.382684 0.989151 0.102 Uiso 1 1 calc R U . . .
C3 C -0.0256(3) 0.35139(10) 0.7533(5) 0.0773(8) Uani 1 1 d . . . . .
C4 C 0.0458(3) 0.35887(11) 0.5957(4) 0.0777(8) Uani 1 1 d . . . . .
C5 C 0.1012(3) 0.40246(11) 0.5688(4) 0.0754(8) Uani 1 1 d . . . . .
H5 H 0.146190 0.407309 0.460513 0.090 Uiso 1 1 calc R U . . .
C6 C 0.0917(3) 0.43938(10) 0.6992(4) 0.0693(7) Uani 1 1 d . . . . .
C7 C 0.1514(3) 0.48577(10) 0.6729(4) 0.0745(8) Uani 1 1 d . . . . .
H7 H 0.134965 0.510341 0.756653 0.089 Uiso 1 1 calc R U . . .
C8 C 0.2854(3) 0.53837(11) 0.5248(4) 0.0674(7) Uani 1 1 d . . . . .
C9 C 0.3694(3) 0.54908(11) 0.3872(4) 0.0699(8) Uani 1 1 d . . . . .
C10 C 0.3939(3) 0.52027(10) 0.2130(4) 0.0891(9) Uani 1 1 d . . . . .
H10A H 0.343233 0.534332 0.086650 0.134 Uiso 1 1 calc R U . . .
H10B H 0.357411 0.488938 0.222861 0.134 Uiso 1 1 calc R U . . .
H10C H 0.496887 0.518946 0.216929 0.134 Uiso 1 1 calc R U . . .
C11 C 0.4671(3) 0.62404(10) 0.2747(4) 0.0892(9) Uani 1 1 d . . . . .
H11A H 0.524675 0.607298 0.196372 0.134 Uiso 1 1 calc R U . . .
H11B H 0.522654 0.650126 0.343224 0.134 Uiso 1 1 calc R U . . .
H11C H 0.379247 0.635544 0.185078 0.134 Uiso 1 1 calc R U . . .
C12 C 0.2855(3) 0.57881(10) 0.6526(4) 0.0684(8) Uani 1 1 d . . . . .
C13 C 0.4472(4) 0.64863(11) 0.7065(4) 0.0673(8) Uani 1 1 d . . . . .
C14 C 0.3691(4) 0.68343(12) 0.7745(5) 0.0814(9) Uani 1 1 d . . . . .
H14 H 0.267522 0.684105 0.731633 0.098 Uiso 1 1 calc R U . . .
C15 C 0.4406(5) 0.71752(13) 0.9066(5) 0.0998(10) Uani 1 1 d . . . . .
H15 H 0.387014 0.740709 0.955091 0.120 Uiso 1 1 calc R U . . .
C16 C 0.5905(6) 0.71725(15) 0.9664(5) 0.1142(13) Uani 1 1 d . . . . .
H16 H 0.638884 0.740430 1.054317 0.137 Uiso 1 1 calc R U . . .
C17 C 0.6687(4) 0.68284(17) 0.8965(5) 0.1115(12) Uani 1 1 d . . . . .
H17 H 0.770418 0.682801 0.936235 0.134 Uiso 1 1 calc R U . . .
C18 C 0.5973(4) 0.64800(13) 0.7669(5) 0.0913(10) Uani 1 1 d . . . . .
H18 H 0.650660 0.624341 0.721147 0.110 Uiso 1 1 calc R U . . .
N1 N 0.2262(2) 0.49390(8) 0.5377(3) 0.0728(6) Uani 1 1 d . . . . .
N2 N 0.3680(2) 0.61289(9) 0.5786(3) 0.0710(6) Uani 1 1 d . . . . .
N3 N 0.4287(2) 0.59230(9) 0.4260(3) 0.0737(6) Uani 1 1 d . . . . .
O1 O 0.2332(2) 0.58523(6) 0.8044(3) 0.0821(6) Uani 1 1 d . . . . .
Cl1 Cl -0.09801(10) 0.29718(3) 0.79073(15) 0.1120(3) Uani 1 1 d . . . . .
Cl2 Cl 0.06154(11) 0.31356(3) 0.43009(15) 0.1208(4) Uani 1 1 d . . . . .

loop_
_atom_site_aniso_label
_atom_site_aniso_U_11
_atom_site_aniso_U_22
_atom_site_aniso_U_33
_atom_site_aniso_U_23
_atom_site_aniso_U_13
_atom_site_aniso_U_12
C1 0.085(2) 0.084(2) 0.082(2) 0.0049(17) 0.0333(19) 0.0109(18)
C2 0.080(2) 0.094(2) 0.088(2) 0.017(2) 0.0354(18) 0.0060(19)
C3 0.068(2) 0.075(2) 0.090(2) 0.0131(18) 0.0189(19) 0.0067(16)
C4 0.064(2) 0.086(2) 0.087(2) -0.0004(17) 0.0241(18) 0.0091(17)
C5 0.0610(19) 0.092(2) 0.077(2) 0.0084(18) 0.0224(17) 0.0047(18)
C6 0.0604(18) 0.079(2) 0.0693(19) 0.0062(17) 0.0161(16) 0.0080(16)
C7 0.0650(19) 0.085(2) 0.0727(19) 0.0083(16) 0.0150(17) 0.0063(17)
C8 0.0588(18) 0.087(2) 0.0561(18) 0.0145(17) 0.0116(15) 0.0035(16)
C9 0.068(2) 0.091(2) 0.0503(18) 0.0104(16) 0.0111(17) 0.0101(17)
C10 0.094(2) 0.111(2) 0.0643(19) 0.0070(18) 0.0222(19) 0.0160(19)
C11 0.093(2) 0.114(2) 0.0664(19) 0.0165(17) 0.0313(17) -0.0110(19)
C12 0.0585(19) 0.093(2) 0.0542(18) 0.0165(17) 0.0127(16) 0.0051(16)
C13 0.065(2) 0.088(2) 0.0514(18) 0.0119(16) 0.0179(17) 0.0000(19)
C14 0.077(2) 0.094(2) 0.072(2) 0.0017(19) 0.015(2) 0.000(2)
C15 0.114(3) 0.108(3) 0.084(3) -0.001(2) 0.036(2) -0.007(2)
C16 0.131(4) 0.142(3) 0.075(2) -0.012(2) 0.034(3) -0.044(3)
C17 0.076(3) 0.185(4) 0.069(2) -0.006(3) 0.007(2) -0.030(3)
C18 0.068(2) 0.133(3) 0.074(2) 0.006(2) 0.0182(19) 0.004(2)
N1 0.0622(16) 0.0912(18) 0.0645(15) 0.0111(13) 0.0133(13) 0.0047(13)
N2 0.0693(15) 0.0938(17) 0.0542(14) 0.0039(14) 0.0229(13) -0.0055(14)
N3 0.0768(17) 0.0972(18) 0.0519(14) 0.0133(14) 0.0248(13) 0.0020(14)
O1 0.0848(14) 0.1033(14) 0.0671(12) 0.0061(10) 0.0358(12) -0.0042(11)
Cl1 0.1081(7) 0.0944(6) 0.1397(8) 0.0169(5) 0.0409(6) -0.0091(5)
Cl2 0.1258(8) 0.1070(7) 0.1447(9) -0.0290(6) 0.0619(7) -0.0065(6)

loop_
_atom_type_symbol
_atom_type_description
_atom_type_scat_dispersion_real
_atom_type_scat_dispersion_imag
_atom_type_scat_source
C C 0.0033 0.0016 'International Tables Vol C Tables 4.2.6.8 and 6.1.1.4'
H H 0.0000 0.0000 'International Tables Vol C Tables 4.2.6.8 and 6.1.1.4'
N N 0.0061 0.0033 'International Tables Vol C Tables 4.2.6.8 and 6.1.1.4'
O O 0.0106 0.0060 'International Tables Vol C Tables 4.2.6.8 and 6.1.1.4'
Cl Cl 0.1484 0.1585 'International Tables Vol C Tables 4.2.6.8 and 6.1.1.4'

loop_
_geom_angle_atom_site_label_1
_geom_angle_atom_site_label_2
_geom_angle_atom_site_label_3
_geom_angle
_geom_angle_site_symmetry_1
_geom_angle_site_symmetry_3
C2 C1 C6 121.0(3) . .
C2 C1 H1 119.5 . .
C6 C1 H1 119.5 . .
C3 C2 C1 120.4(3) . .
C3 C2 H2 119.8 . .
C1 C2 H2 119.8 . .
C2 C3 C4 119.4(3) . .
C2 C3 Cl1 119.2(2) . .
C4 C3 Cl1 121.4(3) . .
C5 C4 C3 120.0(3) . .
C5 C4 Cl2 119.8(2) . .
C3 C4 Cl2 120.2(2) . .
C4 C5 C6 121.4(3) . .
C4 C5 H5 119.3 . .
C6 C5 H5 119.3 . .
C5 C6 C1 117.8(3) . .
C5 C6 C7 121.8(3) . .
C1 C6 C7 120.5(3) . .
N1 C7 C6 122.2(3) . .
N1 C7 H7 118.9 . .
C6 C7 H7 118.9 . .
C9 C8 N1 122.7(3) . .
C9 C8 C12 107.6(3) . .
N1 C8 C12 129.5(2) . .
N3 C9 C8 110.2(2) . .
N3 C9 C10 121.4(2) . .
C8 C9 C10 128.4(3) . .
C9 C10 H10A 109.5 . .
C9 C10 H10B 109.5 . .
H10A C10 H10B 109.5 . .
C9 C10 H10C 109.5 . .
H10A C10 H10C 109.5 . .
H10B C10 H10C 109.5 . .
N3 C11 H11A 109.5 . .
N3 C11 H11B 109.5 . .
H11A C11 H11B 109.5 . .
N3 C11 H11C 109.5 . .
H11A C11 H11C 109.5 . .
H11B C11 H11C 109.5 . .
O1 C12 N2 122.9(3) . .
O1 C12 C8 131.6(3) . .
N2 C12 C8 105.4(2) . .
C14 C13 C18 120.0(3) . .
C14 C13 N2 118.1(3) . .
C18 C13 N2 121.9(3) . .
C13 C14 C15 120.2(3) . .
C13 C14 H14 119.9 . .
C15 C14 H14 119.9 . .
C16 C15 C14 120.0(3) . .
C16 C15 H15 120.0 . .
C14 C15 H15 120.0 . .
C17 C16 C15 119.8(4) . .
C17 C16 H16 120.1 . .
C15 C16 H16 120.1 . .
C16 C17 C18 120.4(4) . .
C16 C17 H17 119.8 . .
C18 C17 H17 119.8 . .
C13 C18 C17 119.5(3) . .
C13 C18 H18 120.2 . .
C17 C18 H18 120.2 . .
C7 N1 C8 119.7(2) . .
C12 N2 N3 108.6(2) . .
C12 N2 C13 122.2(2) . .
N3 N2 C13 119.6(2) . .
C9 N3 N2 107.5(2) . .
C9 N3 C11 125.6(2) . .
N2 N3 C11 117.0(2) . .

loop_
_geom_bond_atom_site_label_1
_geom_bond_atom_site_label_2
_geom_bond_distance
_geom_bond_site_symmetry_2
C1 C2 1.376(4) .
C1 C6 1.394(3) .
C1 H1 0.9300 .
C2 C3 1.365(4) .
C2 H2 0.9300 .
C3 C4 1.390(3) .
C3 Cl1 1.722(3) .
C4 C5 1.369(4) .
C4 Cl2 1.728(3) .
C5 C6 1.381(4) .
C5 H5 0.9300 .
C6 C7 1.456(4) .
C7 N1 1.288(3) .
C7 H7 0.9300 .
C8 C9 1.376(3) .
C8 N1 1.389(3) .
C8 C12 1.433(4) .
C9 N3 1.347(3) .
C9 C10 1.487(3) .
C10 H10A 0.9600 .
C10 H10B 0.9600 .
C10 H10C 0.9600 .
C11 N3 1.462(3) .
C11 H11A 0.9600 .
C11 H11B 0.9600 .
C11 H11C 0.9600 .
C12 O1 1.240(3) .
C12 N2 1.398(3) .
C13 C14 1.368(4) .
C13 C18 1.372(4) .
C13 N2 1.424(3) .
C14 C15 1.378(4) .
C14 H14 0.9300 .
C15 C16 1.371(5) .
C15 H15 0.9300 .
C16 C17 1.366(5) .
C16 H16 0.9300 .
C17 C18 1.385(4) .
C17 H17 0.9300 .
C18 H18 0.9300 .
N2 N3 1.407(3) .

loop_
_geom_hbond_atom_site_label_D
_geom_hbond_atom_site_label_H
_geom_hbond_atom_site_label_A
_geom_hbond_distance_DH
_geom_hbond_distance_HA
_geom_hbond_distance_DA
_geom_hbond_angle_DHA
_geom_hbond_site_symmetry_A
C7 H7 O1 0.93 2.31 3.003(4) 131.2 .
C2 H2 O1 0.93 2.36 3.185(3) 147.1 3_567
C10 H10A O1 0.96 2.42 3.365(3) 167.9 1_554

loop_
_geom_torsion_atom_site_label_1
_geom_torsion_atom_site_label_2
_geom_torsion_atom_site_label_3
_geom_torsion_atom_site_label_4
_geom_torsion
_geom_torsion_site_symmetry_1
_geom_torsion_site_symmetry_2
_geom_torsion_site_symmetry_3
_geom_torsion_site_symmetry_4
C6 C1 C2 C3 0.5(5) . . . .
C1 C2 C3 C4 0.3(4) . . . .
C1 C2 C3 Cl1 179.4(2) . . . .
C2 C3 C4 C5 -1.5(4) . . . .
Cl1 C3 C4 C5 179.5(2) . . . .
C2 C3 C4 Cl2 179.8(2) . . . .
Cl1 C3 C4 Cl2 0.8(4) . . . .
C3 C4 C5 C6 1.9(4) . . . .
Cl2 C4 C5 C6 -179.4(2) . . . .
C4 C5 C6 C1 -1.1(4) . . . .
C4 C5 C6 C7 179.5(3) . . . .
C2 C1 C6 C5 -0.1(4) . . . .
C2 C1 C6 C7 179.4(3) . . . .
C5 C6 C7 N1 -5.7(4) . . . .
C1 C6 C7 N1 174.9(3) . . . .
N1 C8 C9 N3 -171.7(2) . . . .
C12 C8 C9 N3 3.3(3) . . . .
N1 C8 C9 C10 10.1(4) . . . .
C12 C8 C9 C10 -174.9(3) . . . .
C9 C8 C12 O1 -175.2(3) . . . .
N1 C8 C12 O1 -0.7(5) . . . .
C9 C8 C12 N2 1.8(3) . . . .
N1 C8 C12 N2 176.3(3) . . . .
C18 C13 C14 C15 -1.1(4) . . . .
N2 C13 C14 C15 176.9(2) . . . .
C13 C14 C15 C16 1.5(5) . . . .
C14 C15 C16 C17 -0.7(5) . . . .
C15 C16 C17 C18 -0.5(5) . . . .
C14 C13 C18 C17 -0.1(4) . . . .
N2 C13 C18 C17 -178.0(3) . . . .
C16 C17 C18 C13 0.9(5) . . . .
C6 C7 N1 C8 -177.4(2) . . . .
C9 C8 N1 C7 178.4(2) . . . .
C12 C8 N1 C7 4.5(4) . . . .
O1 C12 N2 N3 171.3(2) . . . .
C8 C12 N2 N3 -6.0(3) . . . .
O1 C12 N2 C13 25.5(4) . . . .
C8 C12 N2 C13 -151.8(2) . . . .
C14 C13 N2 C12 -70.4(3) . . . .
C18 C13 N2 C12 107.6(3) . . . .
C14 C13 N2 N3 147.3(2) . . . .
C18 C13 N2 N3 -34.7(3) . . . .
C8 C9 N3 N2 -7.0(3) . . . .
C10 C9 N3 N2 171.3(2) . . . .
C8 C9 N3 C11 -151.4(2) . . . .
C10 C9 N3 C11 27.0(4) . . . .
C12 N2 N3 C9 8.1(3) . . . .
C13 N2 N3 C9 155.0(2) . . . .
C12 N2 N3 C11 156.0(2) . . . .
C13 N2 N3 C11 -57.1(3) . . . .
